data_4328331
loop_
_publ_author_name
'Ying Yang'
'Haipu Li'
'Chen Wang'
'Herbert W. Roesky'

_publ_contact_author
;
Herbert W. ROESKY
;
_publ_contact_author_address
;
Institut fuer Anorganische Chemie
Universitaet Goettingen
Tammannstrasse 4, 37077 Goettingen (Germany)
;
_publ_contact_author_email hroesky@gwdg.de
_publ_section_title
;
 Studies of the Ligand Effect on the Synthesis of Dialuminoxanes by
 Various \b-Diketiminato Ligands
;
_journal_name_full 'Inorganic Chemistry'
_journal_page_first 2204
_journal_page_last 2211
_journal_paper_doi 10.1021/ic2021879
_journal_volume 51
_journal_year 2012
_chemical_formula_sum 'C23 H31 Al N2'
_chemical_formula_weight 362.48
_chemical_name_common LAlMe2
_chemical_name_systematic
; 
 ? 
;
_space_group_IT_number 2
_symmetry_cell_setting triclinic
_symmetry_space_group_name_Hall '-P 1'
_symmetry_space_group_name_H-M 'P -1'
_atom_sites_solution_hydrogens geom
_atom_sites_solution_primary direct
_atom_sites_solution_secondary difmap
_audit_creation_method SHELXL-97
_cell_angle_alpha 107.547(4)
_cell_angle_beta 101.014(3)
_cell_angle_gamma 106.139(4)
_cell_formula_units_Z 4
_cell_length_a 11.9178(5)
_cell_length_b 14.1396(7)
_cell_length_c 14.7944(6)
_cell_measurement_reflns_used 7514
_cell_measurement_temperature 173(2)
_cell_measurement_theta_max 29.1473
_cell_measurement_theta_min 2.8694
_cell_volume 2178.1(2)
_computing_cell_refinement
;
CrysAlisPro, Oxford Diffraction Ltd.,
Version 1.171.34.44 (release 25-10-2010 CrysAlis171 .NET)
(compiled Oct 25 2010,18:11:34)
;
_computing_data_collection
;
CrysAlisPro, Oxford Diffraction Ltd.,
Version 1.171.34.44 (release 25-10-2010 CrysAlis171 .NET)
(compiled Oct 25 2010,18:11:34)
;
_computing_data_reduction
;
CrysAlisPro, Oxford Diffraction Ltd.,
Version 1.171.34.44 (release 25-10-2010 CrysAlis171 .NET)
(compiled Oct 25 2010,18:11:34)
;
_computing_molecular_graphics 'Bruker SHELXTL'
_computing_publication_material 'Bruker SHELXTL'
_computing_structure_refinement 'SHELXL-97 (Sheldrick, 1997)'
_computing_structure_solution 'SHELXS-97 (Sheldrick, 1990)'
_diffrn_ambient_temperature 173(2)
_diffrn_measured_fraction_theta_full 0.998
_diffrn_measured_fraction_theta_max 0.998
_diffrn_measurement_device_type 'Xcalibur, Sapphire3, Gemini ultra'
_diffrn_measurement_method '\w scans'
_diffrn_radiation_monochromator graphite
_diffrn_radiation_source 'Enhance (Mo) X-ray Source'
_diffrn_radiation_type 'Mo K\a'
_diffrn_radiation_wavelength 0.71073
_diffrn_reflns_av_R_equivalents 0.0386
_diffrn_reflns_av_sigmaI/netI 0.0534
_diffrn_reflns_limit_h_max 12
_diffrn_reflns_limit_h_min -14
_diffrn_reflns_limit_k_max 16
_diffrn_reflns_limit_k_min -16
_diffrn_reflns_limit_l_max 17
_diffrn_reflns_limit_l_min -17
_diffrn_reflns_number 17164
_diffrn_reflns_theta_full 25.00
_diffrn_reflns_theta_max 25.00
_diffrn_reflns_theta_min 2.87
_diffrn_standards_number 16.1903
_exptl_absorpt_coefficient_mu 0.101
_exptl_absorpt_correction_T_max 0.9606
_exptl_absorpt_correction_T_min 0.9417
_exptl_absorpt_correction_type multi-scan
_exptl_absorpt_process_details
;
CrysAlisPro, Oxford Diffraction Ltd.,
Version 1.171.34.44 (release 25-10-2010 CrysAlis171 .NET)
(compiled Oct 25 2010,18:11:34)
empirical absorption correction using spherical harmonics,
 implemented in SCALE3 ABSPACK scaling algorithm.
;
_exptl_crystal_colour Colorless
_exptl_crystal_density_diffrn 1.105
_exptl_crystal_description Block
_exptl_crystal_F_000 784
_exptl_crystal_size_max 0.60
_exptl_crystal_size_mid 0.60
_exptl_crystal_size_min 0.40
_refine_diff_density_max 0.299
_refine_diff_density_min -0.277
_refine_diff_density_rms 0.046
_refine_ls_extinction_method none
_refine_ls_goodness_of_fit_ref 1.077
_refine_ls_hydrogen_treatment constr
_refine_ls_matrix_type full
_refine_ls_number_parameters 485
_refine_ls_number_reflns 7656
_refine_ls_number_restraints 0
_refine_ls_restrained_S_all 1.077
_refine_ls_R_factor_all 0.0646
_refine_ls_R_factor_gt 0.0492
_refine_ls_shift/su_max 0.033
_refine_ls_shift/su_mean 0.001
_refine_ls_structure_factor_coef Fsqd
_refine_ls_weighting_details 'calc w=1/[\s^2^(Fo^2^)+(0.0567P)^2^+0.6003P] where P=(Fo^2^+2Fc^2^)/3'
_refine_ls_weighting_scheme calc
_refine_ls_wR_factor_gt 0.1186
_refine_ls_wR_factor_ref 0.1254
_reflns_number_gt 6354
_reflns_number_total 7656
_reflns_threshold_expression >2sigma(I)
_cod_data_source_file ic2021879_si_002_04.cif
_cod_data_source_block compound06
_cod_original_cell_volume 2178.12(17)
_cod_database_code 4328331

loop_
_symmetry_equiv_pos_as_xyz
'x, y, z'
'-x, -y, -z'

loop_
_atom_site_label
_atom_site_type_symbol
_atom_site_fract_x
_atom_site_fract_y
_atom_site_fract_z
_atom_site_U_iso_or_equiv
_atom_site_adp_type
_atom_site_occupancy
_atom_site_symmetry_multiplicity
_atom_site_calc_flag
_atom_site_refinement_flags
Al1 Al 0.73109(5) 1.01631(4) 0.25854(4) 0.02195(15) Uani 1 1 d .
N1 N 0.60232(14) 0.88203(13) 0.21977(11) 0.0234(4) Uani 1 1 d .
N2 N 0.84448(14) 0.95732(12) 0.21078(11) 0.0220(3) Uani 1 1 d .
C1 C 0.4959(2) 0.68885(18) 0.14255(17) 0.0400(6) Uani 1 1 d .
H1A H 0.4910 0.6740 0.2025 0.060 Uiso 1 1 calc R
H1B H 0.5047 0.6289 0.0938 0.060 Uiso 1 1 calc R
H1C H 0.4211 0.6993 0.1142 0.060 Uiso 1 1 calc R
C2 C 0.60491(17) 0.78785(16) 0.16892(14) 0.0266(4) Uani 1 1 d .
C3 C 0.70642(18) 0.77570(16) 0.13966(15) 0.0282(5) Uani 1 1 d .
H3 H 0.6972 0.7055 0.1003 0.034 Uiso 1 1 calc R
C4 C 0.81951(18) 0.85408(16) 0.16124(14) 0.0251(4) Uani 1 1 d .
C5 C 0.9183(2) 0.81850(18) 0.12803(18) 0.0378(5) Uani 1 1 d .
H5A H 0.9511 0.8583 0.0891 0.057 Uiso 1 1 calc R
H5B H 0.8835 0.7424 0.0870 0.057 Uiso 1 1 calc R
H5C H 0.9842 0.8317 0.1864 0.057 Uiso 1 1 calc R
C6 C 0.96477(17) 1.03256(15) 0.22865(14) 0.0233(4) Uani 1 1 d .
C7 C 1.05576(18) 1.06366(17) 0.31802(15) 0.0288(5) Uani 1 1 d .
C8 C 1.16778(19) 1.14031(18) 0.33544(17) 0.0375(5) Uani 1 1 d .
H8 H 1.2308 1.1620 0.3956 0.045 Uiso 1 1 calc R
C9 C 1.1895(2) 1.18577(19) 0.26710(18) 0.0404(6) Uani 1 1 d .
H9 H 1.2665 1.2389 0.2807 0.048 Uiso 1 1 calc R
C10 C 1.0994(2) 1.15404(18) 0.17933(17) 0.0350(5) Uani 1 1 d .
H10 H 1.1149 1.1857 0.1326 0.042 Uiso 1 1 calc R
C11 C 0.98560(18) 1.07625(16) 0.15766(14) 0.0272(4) Uani 1 1 d .
C12 C 0.8894(2) 1.04032(18) 0.05985(15) 0.0359(5) Uani 1 1 d .
H12A H 0.9220 1.0782 0.0194 0.054 Uiso 1 1 calc R
H12B H 0.8171 1.0557 0.0718 0.054 Uiso 1 1 calc R
H12C H 0.8665 0.9637 0.0246 0.054 Uiso 1 1 calc R
C13 C 1.0355(2) 1.0137(2) 0.39285(17) 0.0401(6) Uani 1 1 d .
H13A H 1.0310 0.9399 0.3662 0.060 Uiso 1 1 calc R
H13B H 0.9586 1.0153 0.4066 0.060 Uiso 1 1 calc R
H13C H 1.1036 1.0534 0.4545 0.060 Uiso 1 1 calc R
C14 C 0.49713(17) 0.88919(16) 0.25246(14) 0.0265(4) Uani 1 1 d .
C15 C 0.40657(19) 0.90986(18) 0.19530(17) 0.0368(5) Uani 1 1 d .
C16 C 0.3145(2) 0.9301(2) 0.2346(2) 0.0504(7) Uani 1 1 d .
H16 H 0.2523 0.9452 0.1972 0.061 Uiso 1 1 calc R
C17 C 0.3123(2) 0.9285(2) 0.3263(2) 0.0545(7) Uani 1 1 d .
H17 H 0.2500 0.9442 0.3526 0.065 Uiso 1 1 calc R
C18 C 0.3996(2) 0.90427(18) 0.38032(18) 0.0435(6) Uani 1 1 d .
H18 H 0.3958 0.9017 0.4431 0.052 Uiso 1 1 calc R
C19 C 0.49352(19) 0.88344(16) 0.34489(15) 0.0315(5) Uani 1 1 d .
C20 C 0.5847(2) 0.8524(2) 0.40311(17) 0.0429(6) Uani 1 1 d .
H20A H 0.5863 0.8766 0.4729 0.064 Uiso 1 1 calc R
H20B H 0.6662 0.8855 0.3983 0.064 Uiso 1 1 calc R
H20C H 0.5613 0.7750 0.3761 0.064 Uiso 1 1 calc R
C21 C 0.4033(2) 0.9076(2) 0.09261(18) 0.0531(7) Uani 1 1 d .
H21A H 0.3376 0.8429 0.0434 0.080 Uiso 1 1 calc R
H21B H 0.4820 0.9082 0.0817 0.080 Uiso 1 1 calc R
H21C H 0.3881 0.9701 0.0858 0.080 Uiso 1 1 calc R
C22 C 0.6865(2) 1.10580(18) 0.19036(17) 0.0376(5) Uani 1 1 d .
H22A H 0.7588 1.1685 0.2055 0.056 Uiso 1 1 calc R
H22B H 0.6227 1.1283 0.2130 0.056 Uiso 1 1 calc R
H22C H 0.6558 1.0653 0.1185 0.056 Uiso 1 1 calc R
C23 C 0.7847(2) 1.09480(18) 0.40292(15) 0.0353(5) Uani 1 1 d .
H23A H 0.8019 1.0484 0.4370 0.053 Uiso 1 1 calc R
H23B H 0.7199 1.1183 0.4225 0.053 Uiso 1 1 calc R
H23C H 0.8590 1.1569 0.4213 0.053 Uiso 1 1 calc R
Al2 Al 0.79800(5) 0.53809(5) 0.26292(4) 0.02409(15) Uani 1 1 d .
N3 N 0.69216(14) 0.44754(13) 0.30930(11) 0.0231(4) Uani 1 1 d .
N4 N 0.92576(14) 0.48186(13) 0.28156(11) 0.0238(4) Uani 1 1 d .
C24 C 0.6366(2) 0.32844(18) 0.39731(16) 0.0350(5) Uani 1 1 d .
H24A H 0.6071 0.3758 0.4418 0.053 Uiso 1 1 calc R
H24B H 0.6764 0.2929 0.4335 0.053 Uiso 1 1 calc R
H24C H 0.5674 0.2750 0.3407 0.053 Uiso 1 1 calc R
C25 C 0.72743(18) 0.39232(16) 0.36022(14) 0.0251(4) Uani 1 1 d .
C26 C 0.84512(18) 0.38852(16) 0.37956(14) 0.0271(4) Uani 1 1 d .
H26 H 0.8657 0.3578 0.4263 0.032 Uiso 1 1 calc R
C27 C 0.93628(18) 0.42499(16) 0.33784(14) 0.0252(4) Uani 1 1 d .
C28 C 1.0480(2) 0.3956(2) 0.35689(17) 0.0376(5) Uani 1 1 d .
H28A H 1.0459 0.3417 0.2960 0.056 Uiso 1 1 calc R
H28B H 1.0493 0.3671 0.4096 0.056 Uiso 1 1 calc R
H28C H 1.1217 0.4589 0.3775 0.056 Uiso 1 1 calc R
C29 C 1.01249(16) 0.50332(16) 0.22736(13) 0.0226(4) Uani 1 1 d .
C30 C 0.99177(17) 0.42770(16) 0.13293(14) 0.0256(4) Uani 1 1 d .
C31 C 1.06741(18) 0.45429(17) 0.07713(15) 0.0298(5) Uani 1 1 d .
H31 H 1.0555 0.4039 0.0135 0.036 Uiso 1 1 calc R
C32 C 1.15972(18) 0.55248(18) 0.11198(15) 0.0324(5) Uani 1 1 d .
H32 H 1.2085 0.5702 0.0715 0.039 Uiso 1 1 calc R
C33 C 1.18081(18) 0.62446(17) 0.20525(15) 0.0321(5) Uani 1 1 d .
H33 H 1.2459 0.6912 0.2296 0.039 Uiso 1 1 calc R
C34 C 1.10820(18) 0.60119(16) 0.26486(14) 0.0274(5) Uani 1 1 d .
C35 C 1.1376(2) 0.6801(2) 0.36872(16) 0.0434(6) Uani 1 1 d .
H35A H 1.2260 0.7072 0.4014 0.065 Uiso 1 1 calc R
H35B H 1.0943 0.6452 0.4066 0.065 Uiso 1 1 calc R
H35C H 1.1115 0.7393 0.3657 0.065 Uiso 1 1 calc R
C36 C 0.8923(2) 0.32010(17) 0.09361(17) 0.0372(5) Uani 1 1 d .
H36A H 0.8800 0.2850 0.0225 0.056 Uiso 1 1 calc R
H36B H 0.8160 0.3282 0.1036 0.056 Uiso 1 1 calc R
H36C H 0.9160 0.2769 0.1291 0.056 Uiso 1 1 calc R
C37 C 0.56676(17) 0.44329(16) 0.28812(14) 0.0251(4) Uani 1 1 d .
C38 C 0.48150(18) 0.36992(17) 0.19809(15) 0.0298(5) Uani 1 1 d .
C39 C 0.36461(19) 0.3740(2) 0.17581(17) 0.0388(6) Uani 1 1 d .
H39 H 0.3056 0.3253 0.1145 0.047 Uiso 1 1 calc R
C40 C 0.3328(2) 0.4467(2) 0.24052(19) 0.0434(6) Uani 1 1 d .
H40 H 0.2526 0.4484 0.2235 0.052 Uiso 1 1 calc R
C41 C 0.4168(2) 0.5171(2) 0.32999(18) 0.0404(6) Uani 1 1 d .
H41 H 0.3936 0.5665 0.3748 0.048 Uiso 1 1 calc R
C42 C 0.53555(19) 0.51713(18) 0.35600(15) 0.0306(5) Uani 1 1 d .
C43 C 0.6243(2) 0.5923(2) 0.45563(16) 0.0416(6) Uani 1 1 d .
H43A H 0.5981 0.6522 0.4816 0.062 Uiso 1 1 calc R
H43B H 0.7061 0.6187 0.4486 0.062 Uiso 1 1 calc R
H43C H 0.6267 0.5550 0.5017 0.062 Uiso 1 1 calc R
C44 C 0.5117(2) 0.28568(19) 0.12787(16) 0.0413(6) Uani 1 1 d .
H44A H 0.4931 0.2223 0.1448 0.062 Uiso 1 1 calc R
H44B H 0.5990 0.3125 0.1335 0.062 Uiso 1 1 calc R
H44C H 0.4628 0.2673 0.0596 0.062 Uiso 1 1 calc R
C45 C 0.7296(2) 0.50877(19) 0.12175(15) 0.0366(5) Uani 1 1 d .
H45A H 0.7176 0.4353 0.0823 0.055 Uiso 1 1 calc R
H45B H 0.7863 0.5574 0.1016 0.055 Uiso 1 1 calc R
H45C H 0.6508 0.5189 0.1108 0.055 Uiso 1 1 calc R
C46 C 0.8456(2) 0.68861(18) 0.34624(18) 0.0426(6) Uani 1 1 d .
H46A H 0.7725 0.7079 0.3431 0.064 Uiso 1 1 calc R
H46B H 0.9023 0.7324 0.3221 0.064 Uiso 1 1 calc R
H46C H 0.8857 0.7007 0.4151 0.064 Uiso 1 1 calc R

loop_
_atom_site_aniso_label
_atom_site_aniso_U_11
_atom_site_aniso_U_22
_atom_site_aniso_U_33
_atom_site_aniso_U_23
_atom_site_aniso_U_13
_atom_site_aniso_U_12
Al1 0.0229(3) 0.0198(3) 0.0233(3) 0.0063(2) 0.0088(2) 0.0086(2)
N1 0.0203(8) 0.0232(9) 0.0241(8) 0.0061(7) 0.0067(7) 0.0069(7)
N2 0.0210(8) 0.0218(9) 0.0244(8) 0.0091(7) 0.0095(7) 0.0072(7)
C1 0.0335(12) 0.0269(12) 0.0467(14) 0.0016(10) 0.0150(11) 0.0033(10)
C2 0.0254(10) 0.0250(11) 0.0241(10) 0.0067(9) 0.0052(8) 0.0057(9)
C3 0.0304(11) 0.0201(11) 0.0313(11) 0.0046(9) 0.0113(9) 0.0090(9)
C4 0.0288(10) 0.0250(11) 0.0262(10) 0.0101(9) 0.0122(8) 0.0132(9)
C5 0.0387(12) 0.0307(12) 0.0523(14) 0.0142(11) 0.0263(11) 0.0178(10)
C6 0.0230(10) 0.0213(10) 0.0287(10) 0.0087(8) 0.0122(8) 0.0099(8)
C7 0.0274(11) 0.0323(12) 0.0326(11) 0.0152(9) 0.0116(9) 0.0142(9)
C8 0.0262(11) 0.0394(14) 0.0417(13) 0.0133(11) 0.0053(10) 0.0093(10)
C9 0.0272(11) 0.0337(13) 0.0562(15) 0.0162(12) 0.0144(11) 0.0045(10)
C10 0.0379(12) 0.0324(12) 0.0427(13) 0.0191(10) 0.0221(11) 0.0121(10)
C11 0.0315(11) 0.0269(11) 0.0290(10) 0.0113(9) 0.0156(9) 0.0136(9)
C12 0.0436(13) 0.0386(13) 0.0287(11) 0.0139(10) 0.0164(10) 0.0143(11)
C13 0.0320(12) 0.0556(16) 0.0396(13) 0.0269(12) 0.0087(10) 0.0174(11)
C14 0.0204(10) 0.0209(10) 0.0320(11) 0.0032(9) 0.0095(8) 0.0043(8)
C15 0.0238(11) 0.0336(13) 0.0430(13) 0.0077(10) 0.0034(10) 0.0072(10)
C16 0.0282(12) 0.0451(15) 0.0714(18) 0.0106(13) 0.0116(12) 0.0181(11)
C17 0.0339(13) 0.0428(15) 0.078(2) 0.0033(14) 0.0310(14) 0.0123(12)
C18 0.0417(14) 0.0322(13) 0.0465(14) 0.0024(11) 0.0268(12) 0.0028(11)
C19 0.0309(11) 0.0217(11) 0.0339(11) 0.0042(9) 0.0139(9) 0.0017(9)
C20 0.0548(15) 0.0421(14) 0.0362(12) 0.0198(11) 0.0181(11) 0.0153(12)
C21 0.0353(13) 0.0675(19) 0.0477(15) 0.0237(14) -0.0051(11) 0.0152(13)
C22 0.0438(13) 0.0329(13) 0.0431(13) 0.0163(11) 0.0168(11) 0.0192(11)
C23 0.0370(12) 0.0313(12) 0.0308(11) 0.0038(10) 0.0091(10) 0.0115(10)
Al2 0.0262(3) 0.0249(3) 0.0269(3) 0.0126(3) 0.0118(3) 0.0119(3)
N3 0.0218(8) 0.0262(9) 0.0250(8) 0.0112(7) 0.0093(7) 0.0109(7)
N4 0.0231(8) 0.0244(9) 0.0254(8) 0.0098(7) 0.0097(7) 0.0088(7)
C24 0.0376(12) 0.0420(14) 0.0395(12) 0.0256(11) 0.0197(10) 0.0181(11)
C25 0.0310(11) 0.0259(11) 0.0208(10) 0.0094(8) 0.0100(8) 0.0113(9)
C26 0.0309(11) 0.0322(12) 0.0244(10) 0.0150(9) 0.0098(9) 0.0149(9)
C27 0.0267(10) 0.0263(11) 0.0226(10) 0.0080(9) 0.0061(8) 0.0118(9)
C28 0.0339(12) 0.0501(15) 0.0414(13) 0.0233(11) 0.0149(10) 0.0243(11)
C29 0.0195(9) 0.0280(11) 0.0230(10) 0.0106(8) 0.0068(8) 0.0109(8)
C30 0.0227(10) 0.0261(11) 0.0271(10) 0.0079(9) 0.0057(8) 0.0109(9)
C31 0.0294(11) 0.0370(13) 0.0234(10) 0.0076(9) 0.0089(9) 0.0160(10)
C32 0.0272(11) 0.0442(14) 0.0271(11) 0.0141(10) 0.0127(9) 0.0110(10)
C33 0.0242(10) 0.0328(12) 0.0342(11) 0.0118(10) 0.0090(9) 0.0033(9)
C34 0.0237(10) 0.0301(12) 0.0231(10) 0.0067(9) 0.0050(8) 0.0069(9)
C35 0.0377(13) 0.0416(14) 0.0291(12) -0.0003(10) 0.0084(10) -0.0016(11)
C36 0.0364(12) 0.0270(12) 0.0405(12) 0.0037(10) 0.0130(10) 0.0088(10)
C37 0.0219(10) 0.0305(11) 0.0315(11) 0.0188(9) 0.0136(8) 0.0106(9)
C38 0.0284(11) 0.0333(12) 0.0317(11) 0.0190(10) 0.0106(9) 0.0083(9)
C39 0.0260(11) 0.0490(15) 0.0421(13) 0.0276(12) 0.0056(10) 0.0061(11)
C40 0.0269(12) 0.0640(17) 0.0599(16) 0.0410(14) 0.0190(12) 0.0231(12)
C41 0.0404(13) 0.0527(16) 0.0531(15) 0.0317(13) 0.0297(12) 0.0301(12)
C42 0.0326(11) 0.0378(13) 0.0334(11) 0.0205(10) 0.0184(9) 0.0166(10)
C43 0.0485(14) 0.0461(15) 0.0362(12) 0.0115(11) 0.0225(11) 0.0235(12)
C44 0.0425(13) 0.0346(13) 0.0362(12) 0.0080(11) 0.0059(11) 0.0078(11)
C45 0.0449(13) 0.0415(14) 0.0355(12) 0.0213(11) 0.0169(10) 0.0224(11)
C46 0.0508(14) 0.0311(13) 0.0473(14) 0.0134(11) 0.0178(12) 0.0159(11)

loop_
_atom_type_symbol
_atom_type_description
_atom_type_scat_dispersion_real
_atom_type_scat_dispersion_imag
_atom_type_scat_source
C C 0.0033 0.0016 'International Tables Vol C Tables 4.2.6.8 and 6.1.1.4'
H H 0.0000 0.0000 'International Tables Vol C Tables 4.2.6.8 and 6.1.1.4'
N N 0.0061 0.0033 'International Tables Vol C Tables 4.2.6.8 and 6.1.1.4'
Al Al 0.0645 0.0514 'International Tables Vol C Tables 4.2.6.8 and 6.1.1.4'

loop_
_geom_angle_atom_site_label_1
_geom_angle_atom_site_label_2
_geom_angle_atom_site_label_3
_geom_angle
N2 Al1 N1 95.24(7)
N2 Al1 C22 112.83(8)
N1 Al1 C22 112.90(9)
N2 Al1 C23 114.08(8)
N1 Al1 C23 111.68(9)
C22 Al1 C23 109.56(10)
C2 N1 C14 120.26(16)
C2 N1 Al1 125.57(13)
C14 N1 Al1 114.17(12)
C4 N2 C6 118.95(15)
C4 N2 Al1 125.01(13)
C6 N2 Al1 116.02(12)
C2 C1 H1A 109.5
C2 C1 H1B 109.5
H1A C1 H1B 109.5
C2 C1 H1C 109.5
H1A C1 H1C 109.5
H1B C1 H1C 109.5
N1 C2 C3 122.75(18)
N1 C2 C1 119.66(17)
C3 C2 C1 117.58(18)
C4 C3 C2 127.81(19)
C4 C3 H3 116.1
C2 C3 H3 116.1
N2 C4 C3 123.31(17)
N2 C4 C5 119.36(18)
C3 C4 C5 117.32(18)
C4 C5 H5A 109.5
C4 C5 H5B 109.5
H5A C5 H5B 109.5
C4 C5 H5C 109.5
H5A C5 H5C 109.5
H5B C5 H5C 109.5
C7 C6 C11 121.36(18)
C7 C6 N2 119.64(17)
C11 C6 N2 118.94(17)
C8 C7 C6 118.32(19)
C8 C7 C13 120.11(19)
C6 C7 C13 121.55(19)
C9 C8 C7 121.2(2)
C9 C8 H8 119.4
C7 C8 H8 119.4
C10 C9 C8 119.8(2)
C10 C9 H9 120.1
C8 C9 H9 120.1
C9 C10 C11 121.2(2)
C9 C10 H10 119.4
C11 C10 H10 119.4
C10 C11 C6 118.05(19)
C10 C11 C12 120.38(18)
C6 C11 C12 121.57(18)
C11 C12 H12A 109.5
C11 C12 H12B 109.5
H12A C12 H12B 109.5
C11 C12 H12C 109.5
H12A C12 H12C 109.5
H12B C12 H12C 109.5
C7 C13 H13A 109.5
C7 C13 H13B 109.5
H13A C13 H13B 109.5
C7 C13 H13C 109.5
H13A C13 H13C 109.5
H13B C13 H13C 109.5
C15 C14 C19 121.51(18)
C15 C14 N1 119.33(18)
C19 C14 N1 118.97(18)
C14 C15 C16 118.1(2)
C14 C15 C21 122.25(19)
C16 C15 C21 119.6(2)
C17 C16 C15 120.9(2)
C17 C16 H16 119.5
C15 C16 H16 119.5
C16 C17 C18 120.3(2)
C16 C17 H17 119.8
C18 C17 H17 119.8
C17 C18 C19 121.2(2)
C17 C18 H18 119.4
C19 C18 H18 119.4
C18 C19 C14 117.8(2)
C18 C19 C20 120.3(2)
C14 C19 C20 121.89(18)
C19 C20 H20A 109.5
C19 C20 H20B 109.5
H20A C20 H20B 109.5
C19 C20 H20C 109.5
H20A C20 H20C 109.5
H20B C20 H20C 109.5
C15 C21 H21A 109.5
C15 C21 H21B 109.5
H21A C21 H21B 109.5
C15 C21 H21C 109.5
H21A C21 H21C 109.5
H21B C21 H21C 109.5
Al1 C22 H22A 109.5
Al1 C22 H22B 109.5
H22A C22 H22B 109.5
Al1 C22 H22C 109.5
H22A C22 H22C 109.5
H22B C22 H22C 109.5
Al1 C23 H23A 109.5
Al1 C23 H23B 109.5
H23A C23 H23B 109.5
Al1 C23 H23C 109.5
H23A C23 H23C 109.5
H23B C23 H23C 109.5
N3 Al2 N4 94.89(7)
N3 Al2 C45 112.37(9)
N4 Al2 C45 110.38(8)
N3 Al2 C46 111.69(9)
N4 Al2 C46 114.08(9)
C45 Al2 C46 112.31(10)
C25 N3 C37 119.71(16)
C25 N3 Al2 124.46(13)
C37 N3 Al2 115.80(12)
C27 N4 C29 120.46(16)
C27 N4 Al2 124.49(13)
C29 N4 Al2 115.04(12)
C25 C24 H24A 109.5
C25 C24 H24B 109.5
H24A C24 H24B 109.5
C25 C24 H24C 109.5
H24A C24 H24C 109.5
H24B C24 H24C 109.5
N3 C25 C26 123.02(18)
N3 C25 C24 119.28(17)
C26 C25 C24 117.69(18)
C25 C26 C27 127.32(18)
C25 C26 H26 116.3
C27 C26 H26 116.3
N4 C27 C26 122.54(18)
N4 C27 C28 120.02(18)
C26 C27 C28 117.43(18)
C27 C28 H28A 109.5
C27 C28 H28B 109.5
H28A C28 H28B 109.5
C27 C28 H28C 109.5
H28A C28 H28C 109.5
H28B C28 H28C 109.5
C34 C29 C30 121.04(17)
C34 C29 N4 120.04(16)
C30 C29 N4 118.68(17)
C31 C30 C29 118.06(18)
C31 C30 C36 120.46(18)
C29 C30 C36 121.47(18)
C32 C31 C30 121.43(18)
C32 C31 H31 119.3
C30 C31 H31 119.3
C33 C32 C31 119.83(19)
C33 C32 H32 120.1
C31 C32 H32 120.1
C32 C33 C34 121.0(2)
C32 C33 H33 119.5
C34 C33 H33 119.5
C33 C34 C29 118.58(18)
C33 C34 C35 119.54(19)
C29 C34 C35 121.84(18)
C34 C35 H35A 109.5
C34 C35 H35B 109.5
H35A C35 H35B 109.5
C34 C35 H35C 109.5
H35A C35 H35C 109.5
H35B C35 H35C 109.5
C30 C36 H36A 109.5
C30 C36 H36B 109.5
H36A C36 H36B 109.5
C30 C36 H36C 109.5
H36A C36 H36C 109.5
H36B C36 H36C 109.5
C38 C37 C42 121.50(18)
C38 C37 N3 119.26(17)
C42 C37 N3 119.13(18)
C39 C38 C37 118.0(2)
C39 C38 C44 120.1(2)
C37 C38 C44 121.85(19)
C40 C39 C38 121.4(2)
C40 C39 H39 119.3
C38 C39 H39 119.3
C39 C40 C41 120.1(2)
C39 C40 H40 120.0
C41 C40 H40 120.0
C40 C41 C42 121.1(2)
C40 C41 H41 119.5
C42 C41 H41 119.5
C41 C42 C37 118.0(2)
C41 C42 C43 120.01(19)
C37 C42 C43 122.00(19)
C42 C43 H43A 109.5
C42 C43 H43B 109.5
H43A C43 H43B 109.5
C42 C43 H43C 109.5
H43A C43 H43C 109.5
H43B C43 H43C 109.5
C38 C44 H44A 109.5
C38 C44 H44B 109.5
H44A C44 H44B 109.5
C38 C44 H44C 109.5
H44A C44 H44C 109.5
H44B C44 H44C 109.5
Al2 C45 H45A 109.5
Al2 C45 H45B 109.5
H45A C45 H45B 109.5
Al2 C45 H45C 109.5
H45A C45 H45C 109.5
H45B C45 H45C 109.5
Al2 C46 H46A 109.5
Al2 C46 H46B 109.5
H46A C46 H46B 109.5
Al2 C46 H46C 109.5
H46A C46 H46C 109.5
H46B C46 H46C 109.5

loop_
_geom_bond_atom_site_label_1
_geom_bond_atom_site_label_2
_geom_bond_distance
Al1 N2 1.9125(16)
Al1 N1 1.9173(17)
Al1 C22 1.959(2)
Al1 C23 1.964(2)
N1 C2 1.330(2)
N1 C14 1.445(2)
N2 C4 1.337(2)
N2 C6 1.447(2)
C1 C2 1.505(3)
C1 H1A 0.9800
C1 H1B 0.9800
C1 H1C 0.9800
C2 C3 1.397(3)
C3 C4 1.392(3)
C3 H3 0.9500
C4 C5 1.510(3)
C5 H5A 0.9800
C5 H5B 0.9800
C5 H5C 0.9800
C6 C7 1.398(3)
C6 C11 1.397(3)
C7 C8 1.385(3)
C7 C13 1.504(3)
C8 C9 1.379(3)
C8 H8 0.9500
C9 C10 1.374(3)
C9 H9 0.9500
C10 C11 1.394(3)
C10 H10 0.9500
C11 C12 1.505(3)
C12 H12A 0.9800
C12 H12B 0.9800
C12 H12C 0.9800
C13 H13A 0.9800
C13 H13B 0.9800
C13 H13C 0.9800
C14 C15 1.393(3)
C14 C19 1.402(3)
C15 C16 1.394(3)
C15 C21 1.502(3)
C16 C17 1.368(4)
C16 H16 0.9500
C17 C18 1.373(4)
C17 H17 0.9500
C18 C19 1.388(3)
C18 H18 0.9500
C19 C20 1.500(3)
C20 H20A 0.9800
C20 H20B 0.9800
C20 H20C 0.9800
C21 H21A 0.9800
C21 H21B 0.9800
C21 H21C 0.9800
C22 H22A 0.9800
C22 H22B 0.9800
C22 H22C 0.9800
C23 H23A 0.9800
C23 H23B 0.9800
C23 H23C 0.9800
Al2 N3 1.9141(17)
Al2 N4 1.9160(16)
Al2 C45 1.959(2)
Al2 C46 1.962(2)
N3 C25 1.330(2)
N3 C37 1.447(2)
N4 C27 1.332(2)
N4 C29 1.447(2)
C24 C25 1.507(3)
C24 H24A 0.9800
C24 H24B 0.9800
C24 H24C 0.9800
C25 C26 1.396(3)
C26 C27 1.401(3)
C26 H26 0.9500
C27 C28 1.503(3)
C28 H28A 0.9800
C28 H28B 0.9800
C28 H28C 0.9800
C29 C34 1.393(3)
C29 C30 1.406(3)
C30 C31 1.385(3)
C30 C36 1.503(3)
C31 C32 1.381(3)
C31 H31 0.9500
C32 C33 1.372(3)
C32 H32 0.9500
C33 C34 1.394(3)
C33 H33 0.9500
C34 C35 1.508(3)
C35 H35A 0.9800
C35 H35B 0.9800
C35 H35C 0.9800
C36 H36A 0.9800
C36 H36B 0.9800
C36 H36C 0.9800
C37 C38 1.395(3)
C37 C42 1.401(3)
C38 C39 1.390(3)
C38 C44 1.504(3)
C39 C40 1.371(3)
C39 H39 0.9500
C40 C41 1.375(3)
C40 H40 0.9500
C41 C42 1.393(3)
C41 H41 0.9500
C42 C43 1.502(3)
C43 H43A 0.9800
C43 H43B 0.9800
C43 H43C 0.9800
C44 H44A 0.9800
C44 H44B 0.9800
C44 H44C 0.9800
C45 H45A 0.9800
C45 H45B 0.9800
C45 H45C 0.9800
C46 H46A 0.9800
C46 H46B 0.9800
C46 H46C 0.9800
